data_4133269
loop_
_publ_author_name
'Yao, Huan'
'Ke, Hua'
'Zhang, Xiaobin'
'Pan, San-Jiang'
'Li, Ming-Shuang'
'Yang, Liu-Pan'
'Schreckenbach, Georg'
'Jiang, Wei'

_publ_section_title
;
 Molecular Recognition of Hydrophilic Molecules in Water by Combining the
 Hydrophobic Effect with Hydrogen Bonding.
;
_journal_issue 41
_journal_name_full 'Journal of the American Chemical Society'
_journal_page_first 13466
_journal_page_last 13477
_journal_paper_doi 10.1021/jacs.8b09157
_journal_volume 140
_journal_year 2018
_chemical_formula_moiety 'C66 H66 N2 O10, 2(C3 H3 N S)'
_chemical_formula_sum 'C72 H72 N4 O10 S2'
_chemical_formula_weight 1217.45
_space_group_crystal_system monoclinic
_space_group_IT_number 14
_space_group_name_Hall '-P 2ybc'
_space_group_name_H-M_alt 'P 1 21/c 1'
_atom_sites_solution_hydrogens geom
_atom_sites_solution_primary dual
_audit_creation_date 2017-03-03
_audit_creation_method
;
Olex2 1.2
(compiled 2017.01.04 svn.r3372 for OlexSys, GUI svn.r5292)
;
_cell_angle_alpha 90
_cell_angle_beta 92.274(2)
_cell_angle_gamma 90
_cell_formula_units_Z 4
_cell_length_a 17.7640(6)
_cell_length_b 15.6487(6)
_cell_length_c 24.7929(9)
_cell_measurement_reflns_used 9783
_cell_measurement_temperature 160.0
_cell_measurement_theta_max 60.14
_cell_measurement_theta_min 2.49
_cell_volume 6886.6(4)
_computing_cell_refinement 'SAINT v8.37A (Bruker, 2015)'
_computing_data_reduction 'SAINT v8.37A (Bruker, 2015)'
_computing_molecular_graphics 'Olex2 (Dolomanov et al., 2009)'
_computing_publication_material 'Olex2 (Dolomanov et al., 2009)'
_computing_structure_refinement 'XL (Sheldrick, 2008)'
_computing_structure_solution 'ShelXT (Sheldrick, 2015)'
_diffrn_ambient_temperature 160.0
_diffrn_detector_area_resol_mean 8
_diffrn_measured_fraction_theta_full 1.000
_diffrn_measured_fraction_theta_max 1.000
_diffrn_measurement_device_type 'Bruker SMART APEX CCD area detector'
_diffrn_measurement_method '\w and \f scans'
_diffrn_radiation_monochromator graphite
_diffrn_radiation_type CuK\a
_diffrn_radiation_wavelength 1.54178
_diffrn_reflns_av_R_equivalents 0.0530
_diffrn_reflns_av_unetI/netI 0.0293
_diffrn_reflns_Laue_measured_fraction_full 1.000
_diffrn_reflns_Laue_measured_fraction_max 1.000
_diffrn_reflns_limit_h_max 19
_diffrn_reflns_limit_h_min -19
_diffrn_reflns_limit_k_max 17
_diffrn_reflns_limit_k_min -17
_diffrn_reflns_limit_l_max 27
_diffrn_reflns_limit_l_min -27
_diffrn_reflns_number 73977
_diffrn_reflns_point_group_measured_fraction_full 1.000
_diffrn_reflns_point_group_measured_fraction_max 1.000
_diffrn_reflns_theta_full 58.929
_diffrn_reflns_theta_max 58.929
_diffrn_reflns_theta_min 2.489
_diffrn_source 'sealed tube'
_diffrn_standards_number 0
_exptl_absorpt_coefficient_mu 1.173
_exptl_absorpt_correction_T_max 0.7518
_exptl_absorpt_correction_T_min 0.6333
_exptl_absorpt_correction_type multi-scan
_exptl_absorpt_process_details
'SADABS-2016/2 (Bruker,2016/2) was used for absorption correction. wR2(int) was 0.1134 before and 0.0673 after correction. The Ratio of minimum to maximum transmission is 0.8424. The \l/2 correction factor is Not present.'
_exptl_crystal_colour colourless
_exptl_crystal_colour_primary colourless
_exptl_crystal_density_diffrn 1.174
_exptl_crystal_description block
_exptl_crystal_F_000 2576
_exptl_crystal_size_max 0.22
_exptl_crystal_size_mid 0.2
_exptl_crystal_size_min 0.08
_refine_diff_density_max 1.125
_refine_diff_density_min -0.599
_refine_diff_density_rms 0.069
_refine_ls_extinction_method none
_refine_ls_goodness_of_fit_ref 1.022
_refine_ls_hydrogen_treatment constr
_refine_ls_matrix_type full
_refine_ls_number_parameters 850
_refine_ls_number_reflns 9893
_refine_ls_number_restraints 726
_refine_ls_restrained_S_all 1.039
_refine_ls_R_factor_all 0.1025
_refine_ls_R_factor_gt 0.0827
_refine_ls_shift/su_max 0.000
_refine_ls_shift/su_mean 0.000
_refine_ls_structure_factor_coef Fsqd
_refine_ls_weighting_details 'w=1/[\s^2^(Fo^2^)+(0.1450P)^2^+11.1293P] where P=(Fo^2^+2Fc^2^)/3'
_refine_ls_weighting_scheme calc
_refine_ls_wR_factor_gt 0.2361
_refine_ls_wR_factor_ref 0.2562
_reflns_Friedel_coverage 0.000
_reflns_number_gt 7487
_reflns_number_total 9893
_reflns_threshold_expression 'I > 2\s(I)'
_cod_data_source_file ja8b09157_si_016.cif
_cod_data_source_block thiazole@H3-SYN
_cod_database_code 4133269
_shelx_shelxl_version_number 2014/7
_shelx_space_group_comment
;
The symmetry employed for this shelxl refinement is uniquely defined
by the following loop, which should always be used as a source of
symmetry information in preference to the above space-group names.
They are only intended as comments.
;
_olex2_refinement_description
;
1. Fixed Uiso
 At 1.2 times of:
  All C(H) groups, All C(H,H) groups, All N(H) groups
 At 1.5 times of:
  All C(H,H,H) groups
2. Uiso/Uaniso restraints and constraints
All non-hydrogen atoms have similar U: within 2A with sigma of 0.01 and sigma
for terminal atoms of 0.02
Uanis(C72B) = Uanis(C70B)
Uanis(C70A) = Uanis(C72A)
3. Others
 Sof(C70B)=Sof(H70B)=Sof(C71B)=Sof(H71B)=Sof(C72B)=Sof(H72B)=Sof(N14A)=
 Sof(S2B)=1-FVAR(1)
 Sof(C70A)=Sof(H70A)=Sof(C71A)=Sof(H71A)=Sof(C72A)=Sof(H72A)=Sof(N4)=Sof(S2A)=
 FVAR(1)
 Sof(O5B)=Sof(O6B)=1-FVAR(2)
 Sof(O5A)=Sof(O6A)=FVAR(2)
4.a Ternary CH refined with riding coordinates:
 C1(H1), C3(H3), C48(H48), C50(H50)
4.b Secondary CH2 refined with riding coordinates:
 C2(H2A,H2B), C14(H14A,H14B), C15(H15A,H15B), C16(H16A,H16B), C28(H28A,H28B),
 C29(H29A,H29B), C30(H30A,H30B), C32(H32A,H32B), C44(H44A,H44B), C45(H45A,H45B),
  C46(H46A,H46B), C49(H49A,H49B), C61(H61A,H61B), C62(H62A,H62B), C63(H63A,
 H63B), C66(H66A,H66B)
4.c Aromatic/amide H refined with riding coordinates:
 C5(H5), C6(H6), C10(H10), C11(H11), C19(H19), C20(H20), C24(H24), C25(H25),
 C36(H36), C37(H37), C41(H41), C42(H42), C54(H54), C55(H55), C59(H59), C60(H60),
  N1(H1A), N2(H2), C70A(H70A), C71A(H71A), C72A(H72A), C67(H67), C68(H68),
 C69(H69), C70B(H70B), C71B(H71B), C72B(H72B)
4.d Idealised Me refined as rotating group:
 C17(H17A,H17B,H17C), C31(H31A,H31B,H31C), C47(H47A,H47B,H47C), C64(H64A,H64B,
 H64C)
;
_olex2_submission_special_instructions 'No special instructions were received'

loop_
_space_group_symop_operation_xyz
'x, y, z'
'-x, y+1/2, -z+1/2'
'-x, -y, -z'
'x, -y-1/2, z-1/2'

loop_
_atom_site_label
_atom_site_type_symbol
_atom_site_fract_x
_atom_site_fract_y
_atom_site_fract_z
_atom_site_U_iso_or_equiv
_atom_site_adp_type
_atom_site_occupancy
_atom_site_site_symmetry_order
_atom_site_calc_flag
_atom_site_refinement_flags_posn
_atom_site_refinement_flags_adp
_atom_site_refinement_flags_occupancy
_atom_site_disorder_assembly
_atom_site_disorder_group
C1 C 0.5403(3) 0.5881(3) 0.91114(17) 0.0486(10) Uani 1 1 d . U . . .
H1 H 0.5706 0.5921 0.9459 0.058 Uiso 1 1 calc R . . . .
C2 C 0.5942(2) 0.5841(3) 0.86625(16) 0.0439(10) Uani 1 1 d . U . . .
H2A H 0.6268 0.5330 0.8704 0.053 Uiso 1 1 calc R . . . .
H2B H 0.6267 0.6355 0.8668 0.053 Uiso 1 1 calc R . . . .
C3 C 0.5475(2) 0.5794(2) 0.81317(15) 0.0362(9) Uani 1 1 d . U . . .
H3 H 0.5808 0.5753 0.7817 0.043 Uiso 1 1 calc R . . . .
C4 C 0.4718(2) 0.6913(3) 0.85645(15) 0.0395(9) Uani 1 1 d . U . . .
C5 C 0.4190(2) 0.7581(3) 0.85635(17) 0.0432(10) Uani 1 1 d . U . . .
H5 H 0.4014 0.7789 0.8895 0.052 Uiso 1 1 calc R . . . .
C6 C 0.3930(2) 0.7932(2) 0.80879(16) 0.0375(9) Uani 1 1 d . U . . .
H6 H 0.3554 0.8363 0.8092 0.045 Uiso 1 1 calc R . . . .
C7 C 0.42104(19) 0.7666(2) 0.75917(15) 0.0331(8) Uani 1 1 d . U . . .
C8 C 0.3951(2) 0.8028(2) 0.70890(16) 0.0352(8) Uani 1 1 d . U . . .
C9 C 0.4248(2) 0.7760(2) 0.66157(15) 0.0373(9) Uani 1 1 d . U . . .
C10 C 0.4842(2) 0.7166(2) 0.66272(16) 0.0390(9) Uani 1 1 d . U . . .
H10 H 0.5072 0.7013 0.6301 0.047 Uiso 1 1 calc R . . . .
C11 C 0.5090(2) 0.6808(2) 0.71010(15) 0.0340(8) Uani 1 1 d . U . . .
H11 H 0.5494 0.6411 0.7098 0.041 Uiso 1 1 calc R . . . .
C12 C 0.47686(19) 0.7006(2) 0.75990(14) 0.0319(8) Uani 1 1 d . U . . .
C13 C 0.4994(2) 0.6597(2) 0.80955(15) 0.0344(8) Uani 1 1 d . U . . .
C14 C 0.4219(3) 0.7819(4) 0.56380(17) 0.0623(12) Uani 1 1 d . U . . .
H14A H 0.4266 0.7189 0.5635 0.075 Uiso 1 1 calc R . . . .
H14B H 0.4723 0.8069 0.5584 0.075 Uiso 1 1 calc R . . . .
C15 C 0.3663(4) 0.8112(4) 0.5189(2) 0.0745(14) Uani 1 1 d . U . . .
H15A H 0.3811 0.7855 0.4844 0.089 Uiso 1 1 calc R . . . .
H15B H 0.3156 0.7893 0.5267 0.089 Uiso 1 1 calc R . . . .
C16 C 0.3621(4) 0.9034(4) 0.5124(2) 0.0779(15) Uani 1 1 d . U . . .
H16A H 0.4131 0.9265 0.5070 0.093 Uiso 1 1 calc R . . . .
H16B H 0.3428 0.9294 0.5456 0.093 Uiso 1 1 calc R . . . .
C17 C 0.3092(3) 0.9270(4) 0.4633(2) 0.0792(17) Uani 1 1 d . U . . .
H17A H 0.3317 0.9075 0.4300 0.119 Uiso 1 1 calc GR . . . .
H17B H 0.3024 0.9891 0.4619 0.119 Uiso 1 1 calc GR . . . .
H17C H 0.2602 0.8993 0.4670 0.119 Uiso 1 1 calc GR . . . .
C18 C 0.4707(2) 0.4775(3) 0.86502(16) 0.0436(9) Uani 1 1 d . U . . .
C19 C 0.4166(3) 0.4136(3) 0.87068(19) 0.0492(10) Uani 1 1 d . U . . .
H19 H 0.4010 0.3983 0.9056 0.059 Uiso 1 1 calc R . . . .
C20 C 0.3862(2) 0.3732(3) 0.82635(18) 0.0478(10) Uani 1 1 d . U . . .
H20 H 0.3477 0.3318 0.8305 0.057 Uiso 1 1 calc R . . . .
C21 C 0.4109(2) 0.3919(2) 0.77438(16) 0.0389(9) Uani 1 1 d . U . . .
C22 C 0.3805(2) 0.3499(2) 0.72768(18) 0.0442(10) Uani 1 1 d . U . . .
C23 C 0.4056(2) 0.3703(2) 0.67764(17) 0.0442(10) Uani 1 1 d . U . . .
C24 C 0.4638(2) 0.4297(3) 0.67248(17) 0.0436(10) Uani 1 1 d . U . . .
H24 H 0.4821 0.4419 0.6378 0.052 Uiso 1 1 calc R . . . .
C25 C 0.4946(2) 0.4705(2) 0.71726(15) 0.0377(9) Uani 1 1 d . U . . .
H25 H 0.5351 0.5093 0.7131 0.045 Uiso 1 1 calc R . . . .
C26 C 0.4675(2) 0.4561(2) 0.76913(15) 0.0352(8) Uani 1 1 d . U . . .
C27 C 0.4957(2) 0.5019(2) 0.81568(15) 0.0368(9) Uani 1 1 d . U . . .
C28 C 0.3960(3) 0.3461(3) 0.5826(2) 0.0646(13) Uani 1 1 d . U . . .
H28A H 0.4484 0.3255 0.5804 0.077 Uiso 1 1 calc R . . . .
H28B H 0.3951 0.4082 0.5748 0.077 Uiso 1 1 calc R . . . .
C29 C 0.3449(3) 0.2990(4) 0.5420(2) 0.0721(14) Uani 1 1 d . U . . .
H29A H 0.3399 0.2388 0.5535 0.087 Uiso 1 1 calc R . . . .
H29B H 0.2941 0.3252 0.5414 0.087 Uiso 1 1 calc R . . . .
C30 C 0.3733(4) 0.3015(4) 0.4894(2) 0.0828(16) Uani 1 1 d . U . . .
H30A H 0.4216 0.2701 0.4892 0.099 Uiso 1 1 calc R . . . .
H30B H 0.3831 0.3616 0.4793 0.099 Uiso 1 1 calc R . . . .
C31 C 0.3163(4) 0.2607(5) 0.4467(3) 0.106(2) Uani 1 1 d . U . . .
H31A H 0.3344 0.2700 0.4103 0.160 Uiso 1 1 calc GR . . . .
H31B H 0.2667 0.2874 0.4496 0.160 Uiso 1 1 calc GR . . . .
H31C H 0.3122 0.1992 0.4535 0.160 Uiso 1 1 calc GR . . . .
C32 C 0.3202(2) 0.2836(3) 0.7327(2) 0.0522(11) Uani 1 1 d . U . . .
H32A H 0.3171 0.2484 0.6995 0.063 Uiso 1 1 calc R . . . .
H32B H 0.3333 0.2455 0.7635 0.063 Uiso 1 1 calc R . . . .
C33 C 0.1946(3) 0.2910(3) 0.76965(18) 0.0503(11) Uani 1 1 d . U . . .
C34 C 0.1277(2) 0.3492(3) 0.77582(18) 0.0474(10) Uani 1 1 d . U . . .
C35 C 0.1165(2) 0.3899(3) 0.82635(18) 0.0449(10) Uani 1 1 d . U . . .
C36 C 0.1596(2) 0.3685(3) 0.87380(18) 0.0492(10) Uani 1 1 d . U . . .
H36 H 0.1959 0.3240 0.8727 0.059 Uiso 1 1 calc R . . . .
C37 C 0.1495(3) 0.4106(3) 0.92040(19) 0.0506(11) Uani 1 1 d . U . . .
H37 H 0.1763 0.3931 0.9524 0.061 Uiso 1 1 calc R . . . .
C38 C 0.0994(2) 0.4803(3) 0.92198(17) 0.0451(10) Uani 1 1 d . U . . .
C39 C 0.0570(2) 0.5059(2) 0.87730(16) 0.0390(9) Uani 1 1 d . U . . .
C40 C 0.0613(2) 0.4565(3) 0.82916(17) 0.0429(9) Uani 1 1 d . U . . .
C41 C 0.0125(2) 0.4694(3) 0.78379(17) 0.0468(10) Uani 1 1 d . U . . .
H41 H -0.0278 0.5090 0.7860 0.056 Uiso 1 1 calc R . . . .
C42 C 0.0218(3) 0.4260(3) 0.73654(19) 0.0526(11) Uani 1 1 d . U . . .
H42 H -0.0128 0.4345 0.7068 0.063 Uiso 1 1 calc R . . . .
C43 C 0.0820(2) 0.3693(3) 0.73201(18) 0.0495(10) Uani 1 1 d . U . . .
C44 C 0.0606(3) 0.3614(4) 0.6365(2) 0.0683(13) Uani 1 1 d . U . . .
H44A H 0.0623 0.4247 0.6363 0.082 Uiso 1 1 calc R . . . .
H44B H 0.0072 0.3433 0.6347 0.082 Uiso 1 1 calc R . . . .
C45 C 0.0996(4) 0.3275(4) 0.5896(2) 0.0895(17) Uani 1 1 d . U . . .
H45A H 0.1055 0.2649 0.5940 0.107 Uiso 1 1 calc R . . . .
H45B H 0.1506 0.3528 0.5893 0.107 Uiso 1 1 calc R . . . .
C46 C 0.0590(4) 0.3451(5) 0.5356(3) 0.1004(19) Uani 1 1 d . U . . .
H46A H 0.0544 0.4074 0.5295 0.121 Uiso 1 1 calc R . . . .
H46B H 0.0079 0.3200 0.5348 0.121 Uiso 1 1 calc R . . . .
C47 C 0.1063(6) 0.3042(7) 0.4922(4) 0.151(3) Uani 1 1 d . U . . .
H47A H 0.0840 0.3176 0.4564 0.227 Uiso 1 1 calc GR . . . .
H47B H 0.1073 0.2421 0.4973 0.227 Uiso 1 1 calc GR . . . .
H47C H 0.1578 0.3266 0.4952 0.227 Uiso 1 1 calc GR . . . .
C48 C 0.0558(3) 0.5968(3) 0.97529(17) 0.0510(11) Uani 1 1 d . U . . .
H48 H 0.0387 0.6005 1.0132 0.061 Uiso 1 1 calc R . . . .
C49 C -0.0129(2) 0.5969(3) 0.93851(17) 0.0471(10) Uani 1 1 d . U . . .
H49A H -0.0416 0.6505 0.9430 0.056 Uiso 1 1 calc R . . . .
H49B H -0.0459 0.5482 0.9470 0.056 Uiso 1 1 calc R . . . .
C50 C 0.0129(2) 0.5896(3) 0.88092(17) 0.0420(9) Uani 1 1 d . U . . .
H50 H -0.0312 0.5900 0.8545 0.050 Uiso 1 1 calc R . . . .
C51 C 0.1091(2) 0.6952(3) 0.91384(16) 0.0444(10) Uani 1 1 d . U . . .
C52 C 0.0653(2) 0.6649(3) 0.87125(16) 0.0383(9) Uani 1 1 d . U . . .
C53 C 0.0744(2) 0.7034(2) 0.81925(16) 0.0372(9) Uani 1 1 d . U . . .
C54 C 0.0266(2) 0.6834(3) 0.77416(16) 0.0428(9) Uani 1 1 d . U . . .
H54 H -0.0142 0.6452 0.7787 0.051 Uiso 1 1 calc R . . . .
C55 C 0.0372(2) 0.7174(3) 0.72410(17) 0.0447(10) Uani 1 1 d . U . . .
H55 H 0.0042 0.7025 0.6945 0.054 Uiso 1 1 calc R . . . .
C56 C 0.0972(2) 0.7746(3) 0.71666(16) 0.0434(9) Uani 1 1 d . U . . .
C57 C 0.1439(2) 0.7982(2) 0.75957(15) 0.0368(9) Uani 1 1 d . U . . .
C58 C 0.1323(2) 0.7654(2) 0.81218(16) 0.0366(8) Uani 1 1 d . U . . .
C59 C 0.1766(2) 0.7911(3) 0.85801(16) 0.0422(9) Uani 1 1 d . U . . .
H59 H 0.2156 0.8319 0.8542 0.051 Uiso 1 1 calc R . . . .
C60 C 0.1640(2) 0.7581(3) 0.90712(17) 0.0471(10) Uani 1 1 d . U . . .
H60 H 0.1929 0.7779 0.9377 0.057 Uiso 1 1 calc R . . . .
C61 C 0.0671(3) 0.7862(4) 0.6214(2) 0.0707(14) Uani 1 1 d . U . . .
H61A H 0.0706 0.8312 0.5935 0.085 Uiso 1 1 calc R . . . .
H61B H 0.0137 0.7819 0.6310 0.085 Uiso 1 1 calc R . . . .
C62 C 0.0908(4) 0.7036(5) 0.5983(2) 0.1003(19) Uani 1 1 d . U . . .
H62A H 0.0565 0.6901 0.5671 0.120 Uiso 1 1 calc R . . . .
H62B H 0.0841 0.6586 0.6258 0.120 Uiso 1 1 calc R . . . .
C63 C 0.1704(5) 0.6988(7) 0.5801(3) 0.126(3) Uani 1 1 d . U . . .
H63A H 0.2057 0.7070 0.6116 0.151 Uiso 1 1 calc R . . . .
H63B H 0.1791 0.7455 0.5541 0.151 Uiso 1 1 calc R . . . .
C64 C 0.1866(8) 0.6133(9) 0.5535(5) 0.194(5) Uani 1 1 d . U . . .
H64A H 0.1423 0.5950 0.5317 0.291 Uiso 1 1 calc GR . . . .
H64B H 0.1983 0.5704 0.5815 0.291 Uiso 1 1 calc GR . . . .
H64C H 0.2297 0.6194 0.5303 0.291 Uiso 1 1 calc GR . . . .
C65 C 0.2093(2) 0.8574(2) 0.75093(15) 0.0373(9) Uani 1 1 d . U . . .
C66 C 0.3327(2) 0.8676(3) 0.70801(17) 0.0407(9) Uani 1 1 d . U . . .
H66A H 0.3444 0.9126 0.7351 0.049 Uiso 1 1 calc R . . . .
H66B H 0.3284 0.8949 0.6720 0.049 Uiso 1 1 calc R . . . .
N1 N 0.26115(17) 0.8260(2) 0.72000(13) 0.0373(7) Uani 1 1 d . U . . .
H1A H 0.2521 0.7757 0.7052 0.045 Uiso 1 1 calc R . . . .
N2 N 0.24799(19) 0.3235(2) 0.74081(16) 0.0523(9) Uani 1 1 d . U . . .
H2 H 0.2392 0.3733 0.7253 0.063 Uiso 1 1 calc R . . . .
O1 O 0.49290(17) 0.66117(18) 0.90730(11) 0.0497(7) Uani 1 1 d . U . . .
O2 O 0.49497(17) 0.51446(19) 0.91350(11) 0.0510(7) Uani 1 1 d . U . . .
O3 O 0.39396(16) 0.8099(2) 0.61403(11) 0.0514(7) Uani 1 1 d . U . . .
O4 O 0.36967(18) 0.3308(2) 0.63455(12) 0.0590(8) Uani 1 1 d . U . . .
O5A O 0.21538(18) 0.92783(19) 0.77301(13) 0.0506(9) Uani 0.922(5) 1 d . U P A 1
O5B O 0.3224(18) 0.944(2) 0.7370(15) 0.044(5) Uani 0.078(5) 1 d . U P A 2
O6A O 0.2028(2) 0.2211(2) 0.79327(17) 0.0703(11) Uani 0.922(5) 1 d . U P A 1
O6B O 0.315(2) 0.219(2) 0.7418(16) 0.048(5) Uani 0.078(5) 1 d . U P A 2
O7 O 0.10321(18) 0.6676(2) 0.96667(11) 0.0553(8) Uani 1 1 d . U . . .
O8 O 0.09824(17) 0.5210(2) 0.97118(11) 0.0518(7) Uani 1 1 d . U . . .
O9 O 0.11123(17) 0.8110(2) 0.66805(11) 0.0566(8) Uani 1 1 d . U . . .
O10 O 0.09712(18) 0.3295(2) 0.68441(13) 0.0616(8) Uani 1 1 d . U . . .
C70A C 0.2036(9) 0.5423(9) 0.7438(8) 0.0853(18) Uani 0.513(4) 1 d . U P B 1
H70A H 0.1623 0.5297 0.7657 0.102 Uiso 0.513(4) 1 calc R . P B 1
C71A C 0.2105(6) 0.5102(7) 0.6940(5) 0.076(2) Uani 0.513(4) 1 d . U P B 1
H71A H 0.1735 0.4761 0.6756 0.091 Uiso 0.513(4) 1 calc R . P B 1
C72A C 0.3231(9) 0.5871(10) 0.7021(7) 0.0853(18) Uani 0.513(4) 1 d . U P B 1
H72A H 0.3700 0.6093 0.6915 0.102 Uiso 0.513(4) 1 calc R . P B 1
N4 N 0.2754(5) 0.5322(7) 0.6742(5) 0.090(2) Uani 0.513(4) 1 d . U P B 1
S2A S 0.2752(2) 0.6069(2) 0.76360(17) 0.0891(11) Uani 0.513(4) 1 d . U P B 1
C67 C 0.1930(2) -0.0041(3) 0.6329(2) 0.0603(13) Uani 1 1 d . U . . .
H67 H 0.1861 -0.0627 0.6414 0.072 Uiso 1 1 calc R . . . .
C68 C 0.2088(3) 0.1457(4) 0.6277(3) 0.0895(18) Uani 1 1 d . U . . .
H68 H 0.2135 0.2055 0.6337 0.107 Uiso 1 1 calc R . . . .
C69 C 0.2121(3) 0.1154(4) 0.5812(3) 0.0707(15) Uani 1 1 d . U . . .
H69 H 0.2201 0.1476 0.5494 0.085 Uiso 1 1 calc R . . . .
N3 N 0.2025(3) 0.0286(4) 0.5833(2) 0.0997(16) Uani 1 1 d . U . . .
S1 S 0.19585(8) 0.07976(10) 0.67855(7) 0.0798(5) Uani 1 1 d . U . . .
C70B C 0.1912(7) 0.5690(8) 0.7429(7) 0.0653(16) Uani 0.487(4) 1 d . U P B 2
H70B H 0.1391 0.5601 0.7350 0.078 Uiso 0.487(4) 1 calc R . P B 2
C71B C 0.2374(7) 0.5788(8) 0.7073(6) 0.083(2) Uani 0.487(4) 1 d . U P B 2
H71B H 0.2227 0.5837 0.6702 0.100 Uiso 0.487(4) 1 calc R . P B 2
C72B C 0.3148(6) 0.5825(7) 0.7914(6) 0.0653(16) Uani 0.487(4) 1 d . U P B 2
H72B H 0.3579 0.5874 0.8151 0.078 Uiso 0.487(4) 1 calc R . P B 2
N14A N 0.3105(7) 0.5820(8) 0.7253(6) 0.084(2) Uani 0.487(4) 1 d . U P B 2
S2B S 0.2282(2) 0.5726(3) 0.8063(2) 0.1094(14) Uani 0.487(4) 1 d . U P B 2

loop_
_atom_site_aniso_label
_atom_site_aniso_U_11
_atom_site_aniso_U_22
_atom_site_aniso_U_33
_atom_site_aniso_U_23
_atom_site_aniso_U_13
_atom_site_aniso_U_12
C1 0.057(2) 0.048(2) 0.041(2) -0.0018(18) -0.0069(19) 0.011(2)
C2 0.041(2) 0.048(2) 0.042(2) -0.0062(18) -0.0039(18) 0.0077(18)
C3 0.0348(19) 0.039(2) 0.035(2) -0.0035(16) 0.0027(16) 0.0050(16)
C4 0.045(2) 0.037(2) 0.036(2) -0.0046(17) 0.0028(17) 0.0019(17)
C5 0.047(2) 0.041(2) 0.042(2) -0.0107(18) 0.0132(18) 0.0004(18)
C6 0.0337(19) 0.032(2) 0.047(2) 0.0010(17) 0.0060(17) 0.0014(16)
C7 0.0299(18) 0.0304(19) 0.039(2) -0.0050(16) 0.0038(15) -0.0049(15)
C8 0.0294(18) 0.0304(19) 0.045(2) 0.0003(16) -0.0017(16) -0.0027(15)
C9 0.0360(19) 0.040(2) 0.036(2) -0.0027(17) 0.0007(16) -0.0035(16)
C10 0.040(2) 0.040(2) 0.037(2) -0.0072(17) 0.0079(17) -0.0040(17)
C11 0.0336(19) 0.0289(19) 0.040(2) -0.0050(16) 0.0019(16) -0.0025(15)
C12 0.0285(17) 0.0306(19) 0.037(2) -0.0028(15) 0.0027(15) -0.0033(15)
C13 0.0295(18) 0.035(2) 0.039(2) -0.0041(16) 0.0032(15) -0.0017(15)
C14 0.078(3) 0.075(3) 0.034(2) 0.000(2) 0.006(2) 0.019(3)
C15 0.099(4) 0.076(3) 0.050(3) -0.009(2) 0.016(3) -0.007(3)
C16 0.086(4) 0.085(4) 0.063(3) -0.002(3) 0.009(3) -0.002(3)
C17 0.069(3) 0.096(4) 0.072(4) 0.025(3) 0.000(3) 0.017(3)
C18 0.052(2) 0.036(2) 0.043(2) 0.0005(17) 0.0063(18) 0.0104(18)
C19 0.055(2) 0.042(2) 0.051(3) 0.0052(19) 0.015(2) 0.007(2)
C20 0.049(2) 0.035(2) 0.060(3) 0.0067(19) 0.008(2) 0.0056(18)
C21 0.0362(19) 0.0298(19) 0.051(2) 0.0027(17) -0.0003(17) 0.0066(16)
C22 0.041(2) 0.031(2) 0.059(3) 0.0044(18) -0.0091(19) 0.0054(17)
C23 0.050(2) 0.033(2) 0.049(2) -0.0015(18) -0.0158(19) 0.0032(18)
C24 0.052(2) 0.038(2) 0.041(2) 0.0010(17) -0.0047(18) 0.0046(18)
C25 0.037(2) 0.034(2) 0.042(2) -0.0003(17) -0.0034(17) 0.0043(16)
C26 0.0367(19) 0.0286(19) 0.040(2) -0.0017(16) -0.0015(16) 0.0098(16)
C27 0.0375(19) 0.0329(19) 0.040(2) -0.0006(16) 0.0044(16) 0.0113(16)
C28 0.082(3) 0.052(3) 0.057(3) -0.002(2) -0.020(2) -0.006(2)
C29 0.088(3) 0.062(3) 0.065(3) -0.002(2) -0.015(3) -0.009(3)
C30 0.093(4) 0.073(3) 0.082(4) -0.014(3) 0.000(3) -0.009(3)
C31 0.118(5) 0.107(5) 0.091(5) -0.045(4) -0.026(4) 0.008(4)
C32 0.046(2) 0.039(2) 0.071(3) 0.003(2) -0.007(2) 0.001(2)
C33 0.056(2) 0.036(2) 0.058(3) -0.003(2) -0.009(2) -0.003(2)
C34 0.046(2) 0.037(2) 0.059(3) -0.0003(19) -0.0054(19) -0.0101(18)
C35 0.041(2) 0.039(2) 0.055(2) -0.0003(19) 0.0035(18) -0.0090(17)
C36 0.047(2) 0.042(2) 0.058(3) 0.007(2) -0.005(2) -0.0003(19)
C37 0.051(2) 0.047(2) 0.053(3) 0.014(2) -0.002(2) -0.003(2)
C38 0.045(2) 0.043(2) 0.048(2) 0.0113(19) 0.0032(18) -0.0118(18)
C39 0.0360(19) 0.038(2) 0.044(2) 0.0079(17) 0.0059(17) -0.0067(16)
C40 0.037(2) 0.041(2) 0.050(2) 0.0067(18) 0.0017(18) -0.0115(17)
C41 0.042(2) 0.043(2) 0.055(3) -0.002(2) -0.0024(19) -0.0062(18)
C42 0.048(2) 0.051(3) 0.058(3) 0.000(2) -0.012(2) -0.006(2)
C43 0.048(2) 0.046(2) 0.054(2) -0.012(2) -0.001(2) -0.0062(19)
C44 0.065(3) 0.074(3) 0.065(3) -0.011(3) -0.002(2) 0.005(3)
C45 0.100(4) 0.091(4) 0.076(4) -0.015(3) -0.005(3) 0.016(3)
C46 0.119(5) 0.098(4) 0.084(4) -0.010(3) 0.012(4) 0.004(4)
C47 0.165(8) 0.175(9) 0.116(6) -0.027(6) 0.030(6) -0.002(7)
C48 0.058(2) 0.057(3) 0.039(2) 0.0109(19) 0.0131(19) -0.011(2)
C49 0.050(2) 0.050(2) 0.042(2) 0.0073(19) 0.0128(19) -0.0061(19)
C50 0.039(2) 0.046(2) 0.042(2) 0.0078(17) 0.0062(17) -0.0078(17)
C51 0.051(2) 0.047(2) 0.036(2) 0.0075(18) 0.0029(18) -0.0069(19)
C52 0.0370(19) 0.038(2) 0.041(2) 0.0082(17) 0.0098(17) -0.0025(16)
C53 0.0354(19) 0.036(2) 0.041(2) 0.0031(16) 0.0052(16) 0.0007(16)
C54 0.044(2) 0.039(2) 0.045(2) 0.0058(18) 0.0038(18) -0.0095(18)
C55 0.040(2) 0.052(2) 0.041(2) 0.0050(19) -0.0029(17) -0.0041(19)
C56 0.046(2) 0.045(2) 0.040(2) 0.0116(18) 0.0061(18) -0.0032(18)
C57 0.039(2) 0.0321(19) 0.040(2) 0.0037(16) 0.0095(17) -0.0019(16)
C58 0.0352(19) 0.0323(19) 0.043(2) 0.0031(16) 0.0090(16) -0.0016(16)
C59 0.041(2) 0.042(2) 0.044(2) -0.0004(18) 0.0050(18) -0.0083(17)
C60 0.051(2) 0.051(2) 0.040(2) 0.0020(19) -0.0001(18) -0.014(2)
C61 0.071(3) 0.094(4) 0.046(3) 0.017(3) -0.012(2) -0.021(3)
C62 0.108(4) 0.138(5) 0.055(3) -0.008(3) 0.003(3) -0.029(4)
C63 0.123(5) 0.172(7) 0.085(4) -0.006(5) 0.015(4) -0.010(5)
C64 0.219(11) 0.233(12) 0.132(8) -0.033(8) 0.044(8) 0.049(10)
C65 0.046(2) 0.031(2) 0.036(2) 0.0059(17) 0.0056(17) -0.0036(17)
C66 0.036(2) 0.037(2) 0.050(2) 0.0026(17) 0.0005(17) 0.0006(16)
N1 0.0334(16) 0.0298(16) 0.0486(19) -0.0024(14) 0.0021(14) -0.0003(13)
N2 0.0436(19) 0.0373(19) 0.075(2) 0.0143(17) -0.0068(18) 0.0007(16)
O1 0.0669(18) 0.0481(17) 0.0342(15) -0.0045(12) 0.0053(13) 0.0156(14)
O2 0.0666(19) 0.0479(17) 0.0389(16) 0.0001(13) 0.0069(14) 0.0025(14)
O3 0.0519(16) 0.0607(18) 0.0418(16) 0.0037(14) 0.0040(13) 0.0109(14)
O4 0.073(2) 0.0508(18) 0.0511(19) 0.0017(14) -0.0209(16) -0.0104(15)
O5A 0.0564(19) 0.0355(18) 0.062(2) -0.0086(15) 0.0276(16) -0.0072(14)
O5B 0.037(9) 0.032(9) 0.062(10) 0.004(9) -0.001(9) 0.004(9)
O6A 0.067(2) 0.041(2) 0.103(3) 0.013(2) 0.010(2) 0.0061(17)
O6B 0.044(9) 0.029(9) 0.070(10) 0.001(9) -0.001(9) 0.005(9)
O7 0.0681(19) 0.0611(19) 0.0368(16) 0.0113(14) 0.0018(14) -0.0215(15)
O8 0.0599(18) 0.0589(19) 0.0370(16) 0.0083(13) 0.0055(13) -0.0017(15)
O9 0.0629(18) 0.067(2) 0.0394(16) 0.0150(14) -0.0021(14) -0.0172(15)
O10 0.0589(18) 0.069(2) 0.0558(19) -0.0126(16) -0.0142(15) 0.0057(16)
C70A 0.066(3) 0.068(3) 0.122(4) 0.005(3) 0.011(3) -0.004(3)
C71A 0.048(4) 0.068(4) 0.112(5) 0.013(4) 0.009(4) -0.015(4)
C72A 0.066(3) 0.068(3) 0.122(4) 0.005(3) 0.011(3) -0.004(3)
N4 0.066(4) 0.077(4) 0.127(5) 0.014(4) -0.002(4) -0.003(4)
S2A 0.085(2) 0.0626(17) 0.122(3) -0.0178(17) 0.0278(19) -0.0065(15)
C67 0.039(2) 0.053(3) 0.086(3) 0.047(2) -0.022(2) -0.0040(19)
C68 0.072(3) 0.064(3) 0.128(5) 0.015(3) -0.051(3) -0.007(3)
C69 0.059(3) 0.069(3) 0.082(3) 0.050(3) -0.031(3) -0.024(2)
N3 0.062(3) 0.124(4) 0.111(4) -0.001(3) -0.027(3) 0.006(3)
S1 0.0660(8) 0.0756(10) 0.0967(11) -0.0105(8) -0.0107(8) 0.0032(7)
C70B 0.030(3) 0.060(3) 0.106(4) 0.010(3) 0.000(3) 0.006(3)
C71B 0.062(4) 0.076(4) 0.111(4) 0.005(4) 0.003(4) -0.003(3)
C72B 0.030(3) 0.060(3) 0.106(4) 0.010(3) 0.000(3) 0.006(3)
N14A 0.056(4) 0.073(4) 0.123(5) 0.000(4) 0.009(4) -0.003(4)
S2B 0.083(2) 0.104(3) 0.142(3) 0.002(2) 0.002(2) -0.0044(18)

loop_
_atom_type_symbol
_atom_type_description
_atom_type_scat_dispersion_real
_atom_type_scat_dispersion_imag
_atom_type_scat_source
C C 0.0181 0.0091 'International Tables Vol C Tables 4.2.6.8 and 6.1.1.4'
H H 0.0000 0.0000 'International Tables Vol C Tables 4.2.6.8 and 6.1.1.4'
N N 0.0311 0.0180 'International Tables Vol C Tables 4.2.6.8 and 6.1.1.4'
O O 0.0492 0.0322 'International Tables Vol C Tables 4.2.6.8 and 6.1.1.4'
S S 0.3331 0.5567 'International Tables Vol C Tables 4.2.6.8 and 6.1.1.4'

loop_
_geom_angle_atom_site_label_1
_geom_angle_atom_site_label_2
_geom_angle_atom_site_label_3
_geom_angle
C2 C1 H1 107.7
O1 C1 H1 107.7
O1 C1 C2 112.3(3)
O2 C1 H1 107.7
O2 C1 C2 112.3(3)
O2 C1 O1 108.9(3)
C1 C2 H2A 110.2
C1 C2 H2B 110.2
C1 C2 C3 107.4(3)
H2A C2 H2B 108.5
C3 C2 H2A 110.2
C3 C2 H2B 110.2
C2 C3 H3 110.9
C13 C3 C2 107.2(3)
C13 C3 H3 110.9
C13 C3 C27 108.7(3)
C27 C3 C2 108.1(3)
C27 C3 H3 110.9
C13 C4 C5 121.9(4)
C13 C4 O1 123.8(3)
O1 C4 C5 114.3(3)
C4 C5 H5 119.8
C6 C5 C4 120.3(4)
C6 C5 H5 119.8
C5 C6 H6 119.5
C5 C6 C7 121.1(4)
C7 C6 H6 119.5
C6 C7 C8 122.2(3)
C6 C7 C12 118.1(3)
C8 C7 C12 119.7(3)
C7 C8 C66 119.5(3)
C9 C8 C7 120.3(3)
C9 C8 C66 120.1(4)
C8 C9 C10 119.9(4)
C8 C9 O3 117.3(3)
O3 C9 C10 122.8(3)
C9 C10 H10 119.8
C11 C10 C9 120.5(3)
C11 C10 H10 119.8
C10 C11 H11 118.8
C10 C11 C12 122.5(3)
C12 C11 H11 118.8
C11 C12 C7 116.8(3)
C11 C12 C13 123.0(3)
C13 C12 C7 120.2(3)
C4 C13 C3 117.8(3)
C4 C13 C12 118.1(3)
C12 C13 C3 123.9(3)
H14A C14 H14B 108.5
C15 C14 H14A 110.1
C15 C14 H14B 110.1
O3 C14 H14A 110.1
O3 C14 H14B 110.1
O3 C14 C15 107.8(4)
C14 C15 H15A 108.8
C14 C15 H15B 108.8
H15A C15 H15B 107.6
C16 C15 C14 114.0(5)
C16 C15 H15A 108.8
C16 C15 H15B 108.8
C15 C16 H16A 109.6
C15 C16 H16B 109.6
C15 C16 C17 110.5(5)
H16A C16 H16B 108.1
C17 C16 H16A 109.6
C17 C16 H16B 109.6
C16 C17 H17A 109.5
C16 C17 H17B 109.5
C16 C17 H17C 109.5
H17A C17 H17B 109.5
H17A C17 H17C 109.5
H17B C17 H17C 109.5
C27 C18 C19 122.5(4)
C27 C18 O2 123.7(4)
O2 C18 C19 113.8(4)
C18 C19 H19 119.9
C20 C19 C18 120.2(4)
C20 C19 H19 119.9
C19 C20 H20 119.5
C19 C20 C21 120.9(4)
C21 C20 H20 119.5
C20 C21 C22 121.8(4)
C20 C21 C26 118.4(4)
C22 C21 C26 119.8(4)
C21 C22 C32 120.2(4)
C23 C22 C21 120.2(4)
C23 C22 C32 119.6(4)
C22 C23 C24 120.3(4)
O4 C23 C22 116.3(4)
O4 C23 C24 123.4(4)
C23 C24 H24 119.8
C25 C24 C23 120.4(4)
C25 C24 H24 119.8
C24 C25 H25 119.2
C24 C25 C26 121.6(4)
C26 C25 H25 119.2
C21 C26 C27 120.2(3)
C25 C26 C21 117.5(3)
C25 C26 C27 122.3(4)
C18 C27 C3 118.4(3)
C18 C27 C26 117.6(4)
C26 C27 C3 123.9(3)
H28A C28 H28B 108.4
C29 C28 H28A 110.1
C29 C28 H28B 110.1
O4 C28 H28A 110.1
O4 C28 H28B 110.1
O4 C28 C29 108.2(4)
C28 C29 H29A 109.3
C28 C29 H29B 109.3
H29A C29 H29B 107.9
C30 C29 C28 111.8(5)
C30 C29 H29A 109.3
C30 C29 H29B 109.3
C29 C30 H30A 109.3
C29 C30 H30B 109.3
C29 C30 C31 111.5(6)
H30A C30 H30B 108.0
C31 C30 H30A 109.3
C31 C30 H30B 109.3
C30 C31 H31A 109.5
C30 C31 H31B 109.5
C30 C31 H31C 109.5
H31A C31 H31B 109.5
H31A C31 H31C 109.5
H31B C31 H31C 109.5
C22 C32 H32A 109.5
C22 C32 H32B 109.5
H32A C32 H32B 108.1
N2 C32 C22 110.7(4)
N2 C32 H32A 109.5
N2 C32 H32B 109.5
N2 C33 C34 114.2(4)
O6A C33 C34 124.0(4)
O6A C33 N2 121.5(4)
C35 C34 C33 119.7(4)
C43 C34 C33 120.2(4)
C43 C34 C35 119.7(4)
C34 C35 C40 119.1(4)
C36 C35 C34 122.3(4)
C36 C35 C40 118.6(4)
C35 C36 H36 119.7
C37 C36 C35 120.7(4)
C37 C36 H36 119.7
C36 C37 H37 119.7
C36 C37 C38 120.5(4)
C38 C37 H37 119.7
C39 C38 C37 122.0(4)
C39 C38 O8 123.5(4)
O8 C38 C37 114.5(4)
C38 C39 C40 118.1(4)
C38 C39 C50 117.9(4)
C40 C39 C50 123.8(4)
C39 C40 C35 119.6(4)
C41 C40 C35 117.8(4)
C41 C40 C39 122.7(4)
C40 C41 H41 119.3
C42 C41 C40 121.4(4)
C42 C41 H41 119.3
C41 C42 H42 120.0
C41 C42 C43 120.1(4)
C43 C42 H42 120.0
C34 C43 C42 121.0(4)
C34 C43 O10 116.7(4)
O10 C43 C42 122.3(4)
H44A C44 H44B 108.3
C45 C44 H44A 110.0
C45 C44 H44B 110.0
O10 C44 H44A 110.0
O10 C44 H44B 110.0
O10 C44 C45 108.6(4)
C44 C45 H45A 108.7
C44 C45 H45B 108.7
C44 C45 C46 114.1(5)
H45A C45 H45B 107.6
C46 C45 H45A 108.7
C46 C45 H45B 108.7
C45 C46 H46A 110.4
C45 C46 H46B 110.4
C45 C46 C47 106.8(7)
H46A C46 H46B 108.6
C47 C46 H46A 110.4
C47 C46 H46B 110.4
C46 C47 H47A 109.5
C46 C47 H47B 109.5
C46 C47 H47C 109.5
H47A C47 H47B 109.5
H47A C47 H47C 109.5
H47B C47 H47C 109.5
C49 C48 H48 107.5
O7 C48 H48 107.5
O7 C48 C49 112.6(3)
O8 C48 H48 107.5
O8 C48 C49 112.5(4)
O8 C48 O7 109.0(3)
C48 C49 H49A 110.2
C48 C49 H49B 110.2
C48 C49 C50 107.7(3)
H49A C49 H49B 108.5
C50 C49 H49A 110.2
C50 C49 H49B 110.2
C39 C50 H50 110.9
C49 C50 C39 107.1(3)
C49 C50 H50 110.9
C49 C50 C52 107.3(3)
C52 C50 C39 109.5(3)
C52 C50 H50 110.9
C52 C51 C60 121.9(4)
C52 C51 O7 123.8(4)
O7 C51 C60 114.3(4)
C51 C52 C50 118.5(3)
C51 C52 C53 117.7(3)
C53 C52 C50 123.7(4)
C54 C53 C52 122.1(3)
C54 C53 C58 117.8(3)
C58 C53 C52 120.1(4)
C53 C54 H54 119.0
C55 C54 C53 122.1(4)
C55 C54 H54 119.0
C54 C55 H55 120.1
C54 C55 C56 119.8(4)
C56 C55 H55 120.1
C57 C56 C55 120.4(4)
O9 C56 C55 123.1(4)
O9 C56 C57 116.4(3)
C56 C57 C58 120.4(3)
C56 C57 C65 120.1(3)
C58 C57 C65 119.5(3)
C57 C58 C53 119.2(4)
C59 C58 C53 118.3(3)
C59 C58 C57 122.4(3)
C58 C59 H59 119.7
C60 C59 C58 120.6(4)
C60 C59 H59 119.7
C51 C60 H60 119.4
C59 C60 C51 121.2(4)
C59 C60 H60 119.4
H61A C61 H61B 107.7
C62 C61 H61A 108.9
C62 C61 H61B 108.9
O9 C61 H61A 108.9
O9 C61 H61B 108.9
O9 C61 C62 113.2(5)
C61 C62 H62A 108.2
C61 C62 H62B 108.2
C61 C62 C63 116.5(7)
H62A C62 H62B 107.3
C63 C62 H62A 108.2
C63 C62 H62B 108.2
C62 C63 H63A 109.3
C62 C63 H63B 109.3
C62 C63 C64 111.7(9)
H63A C63 H63B 107.9
C64 C63 H63A 109.3
C64 C63 H63B 109.3
C63 C64 H64A 109.5
C63 C64 H64B 109.5
C63 C64 H64C 109.5
H64A C64 H64B 109.5
H64A C64 H64C 109.5
H64B C64 H64C 109.5
N1 C65 C57 114.5(3)
O5A C65 C57 122.7(3)
O5A C65 N1 122.8(4)
C8 C66 H66A 109.7
C8 C66 H66B 109.7
H66A C66 H66B 108.2
N1 C66 C8 110.0(3)
N1 C66 H66A 109.7
N1 C66 H66B 109.7
C65 N1 C66 125.7(3)
C65 N1 H1A 117.2
C66 N1 H1A 117.2
C32 N2 H2 117.6
C33 N2 C32 124.9(4)
C33 N2 H2 117.6
C4 O1 C1 118.3(3)
C18 O2 C1 117.7(3)
C9 O3 C14 119.0(3)
C23 O4 C28 118.4(4)
C51 O7 C48 117.1(3)
C38 O8 C48 118.7(3)
C56 O9 C61 119.3(3)
C43 O10 C44 117.5(4)
C71A C70A H70A 123.3
C71A C70A S2A 113.4(12)
S2A C70A H70A 123.3
C70A C71A H71A 124.5
N4 C71A C70A 111.0(12)
N4 C71A H71A 124.5
N4 C72A H72A 128.3
N4 C72A S2A 103.4(10)
S2A C72A H72A 128.3
C71A N4 C72A 120.5(13)
C70A S2A C72A 91.5(9)
N3 C67 H67 126.1
N3 C67 S1 107.9(4)
S1 C67 H67 126.1
C69 C68 H68 120.7
C69 C68 S1 118.7(5)
S1 C68 H68 120.7
C68 C69 H69 125.4
C68 C69 N3 109.2(5)
N3 C69 H69 125.4
C67 N3 C69 115.5(6)
C68 S1 C67 88.7(3)
C71B C70B H70B 122.7
C71B C70B S2B 114.6(11)
S2B C70B H70B 122.7
C70B C71B H71B 122.5
C70B C71B N14A 115.0(14)
N14A C71B H71B 122.5
N14A C72B H72B 128.6
S2B C72B H72B 128.6
S2B C72B N14A 102.8(9)
C71B N14A C72B 109.6(11)
C72B S2B C70B 97.6(7)

loop_
_geom_bond_atom_site_label_1
_geom_bond_atom_site_label_2
_geom_bond_distance
C1 H1 1.0000
C1 C2 1.499(6)
C1 O1 1.420(5)
C1 O2 1.408(5)
C2 H2A 0.9900
C2 H2B 0.9900
C2 C3 1.529(6)
C3 H3 1.0000
C3 C13 1.520(5)
C3 C27 1.525(5)
C4 C5 1.403(6)
C4 C13 1.372(5)
C4 O1 1.384(5)
C5 H5 0.9500
C5 C6 1.365(6)
C6 H6 0.9500
C6 C7 1.408(5)
C7 C8 1.428(5)
C7 C12 1.432(5)
C8 C9 1.371(5)
C8 C66 1.502(5)
C9 C10 1.407(6)
C9 O3 1.385(5)
C10 H10 0.9500
C10 C11 1.358(5)
C11 H11 0.9500
C11 C12 1.415(5)
C12 C13 1.431(5)
C14 H14A 0.9900
C14 H14B 0.9900
C14 C15 1.529(7)
C14 O3 1.428(5)
C15 H15A 0.9900
C15 H15B 0.9900
C15 C16 1.454(8)
C16 H16A 0.9900
C16 H16B 0.9900
C16 C17 1.552(8)
C17 H17A 0.9800
C17 H17B 0.9800
C17 H17C 0.9800
C18 C19 1.398(6)
C18 C27 1.373(6)
C18 O2 1.387(5)
C19 H19 0.9500
C19 C20 1.361(6)
C20 H20 0.9500
C20 C21 1.408(6)
C21 C22 1.420(6)
C21 C26 1.431(6)
C22 C23 1.372(6)
C22 C32 1.499(6)
C23 C24 1.400(6)
C23 O4 1.370(5)
C24 H24 0.9500
C24 C25 1.375(6)
C25 H25 0.9500
C25 C26 1.409(5)
C26 C27 1.432(5)
C28 H28A 0.9900
C28 H28B 0.9900
C28 C29 1.519(7)
C28 O4 1.408(6)
C29 H29A 0.9900
C29 H29B 0.9900
C29 C30 1.419(8)
C30 H30A 0.9900
C30 H30B 0.9900
C30 C31 1.571(8)
C31 H31A 0.9800
C31 H31B 0.9800
C31 H31C 0.9800
C32 H32A 0.9900
C32 H32B 0.9900
C32 N2 1.448(6)
C33 C34 1.509(6)
C33 N2 1.313(6)
C33 O6A 1.246(6)
C34 C35 1.426(6)
C34 C43 1.366(6)
C35 C36 1.418(6)
C35 C40 1.435(6)
C36 H36 0.9500
C36 C37 1.348(6)
C37 H37 0.9500
C37 C38 1.409(6)
C38 C39 1.374(6)
C38 O8 1.377(5)
C39 C40 1.426(6)
C39 C50 1.531(6)
C40 C41 1.407(6)
C41 H41 0.9500
C41 C42 1.369(6)
C42 H42 0.9500
C42 C43 1.399(6)
C43 O10 1.370(5)
C44 H44A 0.9900
C44 H44B 0.9900
C44 C45 1.474(8)
C44 O10 1.422(6)
C45 H45A 0.9900
C45 H45B 0.9900
C45 C46 1.520(9)
C46 H46A 0.9900
C46 H46B 0.9900
C46 C47 1.531(10)
C47 H47A 0.9800
C47 H47B 0.9800
C47 H47C 0.9800
C48 H48 1.0000
C48 C49 1.495(6)
C48 O7 1.413(5)
C48 O8 1.410(6)
C49 H49A 0.9900
C49 H49B 0.9900
C49 C50 1.521(6)
C50 H50 1.0000
C50 C52 1.526(5)
C51 C52 1.372(6)
C51 C60 1.400(6)
C51 O7 1.387(5)
C52 C53 1.438(5)
C53 C54 1.411(6)
C53 C58 1.430(5)
C54 H54 0.9500
C54 C55 1.370(6)
C55 H55 0.9500
C55 C56 1.409(6)
C56 C57 1.374(6)
C56 O9 1.365(5)
C57 C58 1.425(5)
C57 C65 1.508(5)
C58 C59 1.415(6)
C59 H59 0.9500
C59 C60 1.349(6)
C60 H60 0.9500
C61 H61A 0.9900
C61 H61B 0.9900
C61 C62 1.481(9)
C61 O9 1.426(6)
C62 H62A 0.9900
C62 H62B 0.9900
C62 C63 1.503(11)
C63 H63A 0.9900
C63 H63B 0.9900
C63 C64 1.524(14)
C64 H64A 0.9800
C64 H64B 0.9800
C64 H64C 0.9800
C65 N1 1.316(5)
C65 O5A 1.234(5)
C66 H66A 0.9900
C66 H66B 0.9900
C66 N1 1.470(5)
N1 H1A 0.8800
N2 H2 0.8800
C70A H70A 0.9500
C70A C71A 1.34(2)
C70A S2A 1.684(17)
C71A H71A 0.9500
C71A N4 1.317(14)
C72A H72A 0.9500
C72A N4 1.372(19)
C72A S2A 1.802(16)
C67 H67 0.9500
C67 N3 1.350(7)
C67 S1 1.731(6)
C68 H68 0.9500
C68 C69 1.251(9)
C68 S1 1.652(7)
C69 H69 0.9500
C69 N3 1.371(8)
C70B H70B 0.9500
C70B C71B 1.24(2)
C70B S2B 1.679(17)
C71B H71B 0.9500
C71B N14A 1.356(18)
C72B H72B 0.9500
C72B N14A 1.638(19)
C72B S2B 1.603(11)

loop_
_smtbx_masks_void_nr
_smtbx_masks_void_average_x
_smtbx_masks_void_average_y
_smtbx_masks_void_average_z
_smtbx_masks_void_volume
_smtbx_masks_void_count_electrons
1 -0.815 0.000 0.000 527.0 140.6
2 -0.836 0.500 0.500 527.0 140.6
